data_4305929
loop_
_publ_author_name
'Christopher J. Adams'
'Natalie Fey'
'Zo\"e A. Harrison'
'Igor V. Sazanovich'
'Michael Towrie'
'Julia A. Weinstein'

_publ_section_title
;
Photophysical Properties of Platinum(II)-Acetylide Complexes: the Effect
of a Strongly Electron-Accepting Diimine Ligand on Excited-State Structure
;
_journal_name_full 'Inorganic Chemistry'
_journal_page_first 8242
_journal_page_last 8257
_journal_paper_doi 10.1021/ic800850h
_journal_volume 47
_journal_year 2008
_chemical_formula_sum 'C48 H42 N2 Pt'
_chemical_formula_weight 841.94
_chemical_name_systematic
; 
 ? 
;
_space_group_IT_number 19
_symmetry_cell_setting orthorhombic
_symmetry_space_group_name_Hall 'P 2ac 2ab'
_symmetry_space_group_name_H-M 'P 21 21 21'
_atom_sites_solution_hydrogens geom
_atom_sites_solution_primary direct
_atom_sites_solution_secondary difmap
_audit_creation_method SHELXL-97
_cell_angle_alpha 90.00
_cell_angle_beta 90.00
_cell_angle_gamma 90.00
_cell_formula_units_Z 4
_cell_length_a 11.66180(10)
_cell_length_b 14.5179(2)
_cell_length_c 22.3442(3)
_cell_measurement_reflns_used 12490
_cell_measurement_temperature 173(2)
_cell_measurement_theta_max 29.9995
_cell_measurement_theta_min 2.2959
_cell_volume 3782.98(8)
_computing_cell_refinement
;
CrysAlis RED, Oxford Diffraction Ltd.,
Version 1.171.32.5 (release 08-05-2007 CrysAlis171 .NET)
(compiled May  8 2007,13:10:02)
;
_computing_data_collection
;
CrysAlis CCD, Oxford Diffraction Ltd.,
Version 1.171.32.5 (release 08-05-2007 CrysAlis171 .NET)
(compiled May  8 2007,13:10:02)
;
_computing_data_reduction
;
CrysAlis RED, Oxford Diffraction Ltd.,
Version 1.171.32.5 (release 08-05-2007 CrysAlis171 .NET)
(compiled May  8 2007,13:10:02)
;
_computing_structure_refinement 'SHELXL-97 (Sheldrick, 1997)'
_computing_structure_solution 'SHELXS-97 (Sheldrick, 1990)'
_diffrn_ambient_temperature 100(2)
_diffrn_detector_area_resol_mean 10.4752
_diffrn_measured_fraction_theta_full 0.999
_diffrn_measured_fraction_theta_max 0.999
_diffrn_radiation_monochromator graphite
_diffrn_radiation_source 'fine-focus sealed tube'
_diffrn_radiation_type MoK\a
_diffrn_radiation_wavelength 0.71073
_diffrn_reflns_av_R_equivalents 0.0361
_diffrn_reflns_av_sigmaI/netI 0.0659
_diffrn_reflns_limit_h_max 10
_diffrn_reflns_limit_h_min -16
_diffrn_reflns_limit_k_max 18
_diffrn_reflns_limit_k_min -20
_diffrn_reflns_limit_l_max 31
_diffrn_reflns_limit_l_min -31
_diffrn_reflns_number 27335
_diffrn_reflns_theta_full 30.07
_diffrn_reflns_theta_max 30.07
_diffrn_reflns_theta_min 2.30
_exptl_absorpt_coefficient_mu 3.745
_exptl_absorpt_correction_T_max 1.00000
_exptl_absorpt_correction_T_min 0.71653
_exptl_absorpt_correction_type multi-scan
_exptl_absorpt_process_details
;
CrysAlis RED, Oxford Diffraction Ltd.,
Version 1.171.32.5 (release 08-05-2007 CrysAlis171 .NET)
(compiled May  8 2007,13:10:02)
Empirical absorption correction using spherical harmonics,
 implemented in SCALE3 ABSPACK scaling algorithm.
;
_exptl_crystal_colour Blue
_exptl_crystal_density_diffrn 1.478
_exptl_crystal_density_method 'not measured'
_exptl_crystal_description Block
_exptl_crystal_F_000 1688
_exptl_crystal_size_max .11637
_exptl_crystal_size_mid .07682
_exptl_crystal_size_min 0.06137
_refine_diff_density_max 2.014
_refine_diff_density_min -1.077
_refine_diff_density_rms 0.093
_refine_ls_abs_structure_details 'Flack H D (1983), Acta Cryst. A39, 876-881'
_refine_ls_abs_structure_Flack -0.012(4)
_refine_ls_extinction_method none
_refine_ls_goodness_of_fit_ref 0.915
_refine_ls_hydrogen_treatment constr
_refine_ls_matrix_type full
_refine_ls_number_parameters 468
_refine_ls_number_reflns 10128
_refine_ls_number_restraints 0
_refine_ls_restrained_S_all 0.915
_refine_ls_R_factor_all 0.0399
_refine_ls_R_factor_gt 0.0265
_refine_ls_shift/su_max 0.001
_refine_ls_shift/su_mean 0.000
_refine_ls_structure_factor_coef Fsqd
_refine_ls_weighting_details 'calc w=1/[\s^2^(Fo^2^)+(0.0157P)^2^+0.0000P] where P=(Fo^2^+2Fc^2^)/3'
_refine_ls_weighting_scheme calc
_refine_ls_wR_factor_gt 0.0418
_refine_ls_wR_factor_ref 0.0435
_reflns_number_gt 7890
_reflns_number_total 10128
_reflns_threshold_expression >2sigma(I)
_cod_data_source_file ic800850h-file002_2.cif
_cod_data_source_block 5
_cod_original_formula_sum 'C48 H42 N2 Pt1'
_cod_database_code 4305929

loop_
_symmetry_equiv_pos_as_xyz
'x, y, z'
'-x+1/2, -y, z+1/2'
'-x, y+1/2, -z+1/2'
'x+1/2, -y+1/2, -z'

loop_
_atom_site_label
_atom_site_type_symbol
_atom_site_fract_x
_atom_site_fract_y
_atom_site_fract_z
_atom_site_U_iso_or_equiv
_atom_site_adp_type
_atom_site_occupancy
_atom_site_symmetry_multiplicity
_atom_site_calc_flag
_atom_site_refinement_flags
_atom_site_disorder_assembly
_atom_site_disorder_group
Pt1 Pt 0.173269(9) 0.506408(7) 0.009777(5) 0.02103(3) Uani 1 1 d . . .
N1 N 0.1264(2) 0.41689(18) 0.07767(12) 0.0219(6) Uani 1 1 d . . .
N2 N 0.1960(2) 0.59009(17) 0.08399(12) 0.0222(6) Uani 1 1 d . . .
C1 C 0.1265(3) 0.4547(2) 0.13015(16) 0.0212(8) Uani 1 1 d . . .
C2 C 0.0971(3) 0.4239(2) 0.19071(15) 0.0245(7) Uani 1 1 d . . .
C3 C 0.0550(3) 0.3442(2) 0.21567(15) 0.0296(8) Uani 1 1 d . . .
H3A H 0.0367 0.2925 0.1914 0.036 Uiso 1 1 calc R . .
C4 C 0.0395(3) 0.3412(2) 0.27822(15) 0.0317(8) Uani 1 1 d . . .
H4A H 0.0103 0.2864 0.2958 0.038 Uiso 1 1 calc R . .
C5 C 0.0652(3) 0.4147(2) 0.31468(16) 0.0329(9) Uani 1 1 d . . .
H5A H 0.0549 0.4092 0.3567 0.039 Uiso 1 1 calc R . .
C6 C 0.1068(2) 0.4985(3) 0.29052(12) 0.0271(6) Uani 1 1 d . . .
C7 C 0.1353(3) 0.5803(2) 0.32096(16) 0.0330(8) Uani 1 1 d . . .
H7A H 0.1290 0.5823 0.3633 0.040 Uiso 1 1 calc R . .
C8 C 0.1719(3) 0.6573(2) 0.29087(14) 0.0312(7) Uani 1 1 d . . .
H8A H 0.1875 0.7117 0.3130 0.037 Uiso 1 1 calc R . .
C9 C 0.1871(3) 0.6586(2) 0.22846(14) 0.0279(8) Uani 1 1 d . . .
H9A H 0.2139 0.7122 0.2085 0.034 Uiso 1 1 calc R . .
C10 C 0.1617(3) 0.57874(19) 0.19692(14) 0.0244(7) Uani 1 1 d . . .
C11 C 0.1666(3) 0.55139(19) 0.13375(16) 0.0234(7) Uani 1 1 d . . .
C12 C 0.1220(2) 0.5006(2) 0.22817(11) 0.0238(6) Uani 1 1 d . . .
C13 C 0.2438(3) 0.6832(2) 0.08602(14) 0.0195(7) Uani 1 1 d . . .
C14 C 0.3587(3) 0.69315(19) 0.09897(14) 0.0215(7) Uani 1 1 d . . .
C15 C 0.4349(3) 0.6117(2) 0.11171(16) 0.0314(9) Uani 1 1 d . . .
H15A H 0.4278 0.5668 0.0792 0.047 Uiso 1 1 calc R . .
H15B H 0.4117 0.5831 0.1495 0.047 Uiso 1 1 calc R . .
H15C H 0.5147 0.6323 0.1147 0.047 Uiso 1 1 calc R . .
C16 C 0.4027(3) 0.7830(2) 0.09953(14) 0.0235(7) Uani 1 1 d . . .
H16A H 0.4818 0.7919 0.1078 0.028 Uiso 1 1 calc R . .
C17 C 0.3352(3) 0.85846(18) 0.08854(14) 0.0257(7) Uani 1 1 d . . .
C18 C 0.3851(3) 0.9551(2) 0.09014(16) 0.0378(9) Uani 1 1 d . . .
H18A H 0.4689 0.9515 0.0885 0.057 Uiso 1 1 calc R . .
H18B H 0.3616 0.9858 0.1272 0.057 Uiso 1 1 calc R . .
H18C H 0.3569 0.9902 0.0557 0.057 Uiso 1 1 calc R . .
C19 C 0.2205(3) 0.8446(2) 0.07542(16) 0.0297(8) Uani 1 1 d . . .
H19A H 0.1736 0.8967 0.0675 0.036 Uiso 1 1 calc R . .
C20 C 0.1713(3) 0.7572(2) 0.07338(16) 0.0267(8) Uani 1 1 d . . .
C21 C 0.0471(3) 0.7428(2) 0.05745(17) 0.0373(9) Uani 1 1 d . . .
H21A H 0.0078 0.7124 0.0908 0.056 Uiso 1 1 calc R . .
H21B H 0.0419 0.7041 0.0216 0.056 Uiso 1 1 calc R . .
H21C H 0.0109 0.8025 0.0496 0.056 Uiso 1 1 calc R . .
C22 C 0.0937(3) 0.3206(2) 0.07089(14) 0.0212(7) Uani 1 1 d . . .
C23 C 0.1770(3) 0.2533(2) 0.07748(16) 0.0237(8) Uani 1 1 d . . .
C24 C 0.2976(3) 0.2783(2) 0.09712(17) 0.0388(10) Uani 1 1 d . . .
H24A H 0.3265 0.3289 0.0723 0.058 Uiso 1 1 calc R . .
H24B H 0.3478 0.2246 0.0926 0.058 Uiso 1 1 calc R . .
H24C H 0.2966 0.2976 0.1391 0.058 Uiso 1 1 calc R . .
C25 C 0.1450(3) 0.1628(2) 0.06646(14) 0.0282(8) Uani 1 1 d . . .
H25A H 0.2001 0.1152 0.0714 0.034 Uiso 1 1 calc R . .
C26 C 0.0352(3) 0.13989(19) 0.04855(14) 0.0251(7) Uani 1 1 d . . .
C27 C 0.0050(3) 0.04146(19) 0.03316(16) 0.0392(9) Uani 1 1 d . . .
H27A H -0.0779 0.0364 0.0268 0.059 Uiso 1 1 calc R . .
H27B H 0.0280 0.0009 0.0661 0.059 Uiso 1 1 calc R . .
H27C H 0.0453 0.0232 -0.0034 0.059 Uiso 1 1 calc R . .
C28 C -0.0462(3) 0.20854(19) 0.04469(14) 0.0230(7) Uani 1 1 d . . .
H28A H -0.1228 0.1928 0.0344 0.028 Uiso 1 1 calc R . .
C29 C -0.0189(3) 0.30035(18) 0.05555(13) 0.0206(7) Uani 1 1 d . . .
C30 C -0.1081(3) 0.3746(2) 0.04984(16) 0.0328(9) Uani 1 1 d . . .
H30A H -0.0754 0.4274 0.0285 0.049 Uiso 1 1 calc R . .
H30B H -0.1330 0.3940 0.0898 0.049 Uiso 1 1 calc R . .
H30C H -0.1740 0.3508 0.0275 0.049 Uiso 1 1 calc R . .
C31 C 0.2093(3) 0.6024(2) -0.04894(15) 0.0236(8) Uani 1 1 d . . .
C32 C 0.2234(3) 0.6663(2) -0.08221(15) 0.0218(7) Uani 1 1 d . . .
C33 C 0.2378(3) 0.7463(2) -0.12001(15) 0.0217(7) Uani 1 1 d . . .
C34 C 0.2737(3) 0.8302(2) -0.09667(16) 0.0328(9) Uani 1 1 d . . .
H34A H 0.2868 0.8359 -0.0549 0.039 Uiso 1 1 calc R . .
C35 C 0.2906(3) 0.9053(2) -0.13356(19) 0.0410(10) Uani 1 1 d . . .
H35A H 0.3145 0.9620 -0.1164 0.049 Uiso 1 1 calc R . .
C36 C 0.2737(3) 0.9003(2) -0.19465(18) 0.0330(9) Uani 1 1 d . . .
C37 C 0.2970(3) 0.9822(2) -0.23513(17) 0.0491(10) Uani 1 1 d . . .
H37A H 0.2620 1.0376 -0.2179 0.074 Uiso 1 1 calc R . .
H37B H 0.2640 0.9706 -0.2748 0.074 Uiso 1 1 calc R . .
H37C H 0.3799 0.9914 -0.2389 0.074 Uiso 1 1 calc R . .
C38 C 0.2331(3) 0.8180(2) -0.21785(17) 0.0331(8) Uani 1 1 d . . .
H38A H 0.2169 0.8135 -0.2594 0.040 Uiso 1 1 calc R . .
C39 C 0.2158(3) 0.7421(2) -0.18107(15) 0.0283(8) Uani 1 1 d . . .
H39A H 0.1884 0.6862 -0.1980 0.034 Uiso 1 1 calc R . .
C40 C 0.1457(3) 0.4168(2) -0.05327(15) 0.0211(8) Uani 1 1 d . . .
C41 C 0.1214(3) 0.3567(2) -0.08802(15) 0.0209(7) Uani 1 1 d . . .
C42 C 0.0925(2) 0.28293(19) -0.12843(14) 0.0189(7) Uani 1 1 d . . .
C43 C 0.0590(3) 0.2997(2) -0.18722(14) 0.0236(7) Uani 1 1 d . . .
H43A H 0.0563 0.3613 -0.2015 0.028 Uiso 1 1 calc R . .
C44 C 0.0293(3) 0.2281(2) -0.22533(15) 0.0279(7) Uani 1 1 d . . .
H44A H 0.0070 0.2415 -0.2653 0.033 Uiso 1 1 calc R . .
C45 C 0.0316(3) 0.13616(19) -0.20604(15) 0.0265(8) Uani 1 1 d . . .
C46 C -0.0057(3) 0.0591(2) -0.24683(15) 0.0381(9) Uani 1 1 d . . .
H46A H 0.0362 0.0028 -0.2365 0.057 Uiso 1 1 calc R . .
H46B H 0.0107 0.0758 -0.2884 0.057 Uiso 1 1 calc R . .
H46C H -0.0882 0.0485 -0.2421 0.057 Uiso 1 1 calc R . .
C48 C 0.0965(3) 0.1908(2) -0.10906(15) 0.0240(7) Uani 1 1 d . . .
H48A H 0.1198 0.1770 -0.0693 0.029 Uiso 1 1 calc R . .
C47 C 0.0668(3) 0.1204(2) -0.14766(15) 0.0265(8) Uani 1 1 d . . .
H47A H 0.0707 0.0588 -0.1336 0.032 Uiso 1 1 calc R . .

loop_
_atom_site_aniso_label
_atom_site_aniso_U_11
_atom_site_aniso_U_22
_atom_site_aniso_U_33
_atom_site_aniso_U_23
_atom_site_aniso_U_13
_atom_site_aniso_U_12
Pt1 0.02001(5) 0.02662(5) 0.01645(5) -0.00194(6) -0.00003(5) -0.00407(6)
N1 0.0195(15) 0.0296(15) 0.0166(16) -0.0017(12) -0.0008(13) -0.0030(12)
N2 0.0223(16) 0.0246(13) 0.0197(16) -0.0007(12) 0.0011(13) -0.0054(11)
C1 0.0164(17) 0.0304(16) 0.0167(19) -0.0011(14) -0.0012(15) -0.0036(13)
C2 0.0192(17) 0.0380(18) 0.0165(18) 0.0002(15) 0.0025(16) -0.0028(15)
C3 0.0275(19) 0.0395(19) 0.022(2) 0.0025(16) -0.0012(17) -0.0009(16)
C4 0.034(2) 0.0395(19) 0.0219(19) 0.0069(16) 0.0027(17) 0.0006(16)
C5 0.031(2) 0.050(2) 0.018(2) 0.0043(17) -0.0006(17) 0.0051(17)
C6 0.0226(14) 0.0407(17) 0.0179(14) -0.002(2) -0.0033(12) 0.0052(19)
C7 0.031(2) 0.051(2) 0.0172(19) -0.0081(16) -0.0012(17) 0.0065(16)
C8 0.0247(17) 0.0470(18) 0.0218(18) -0.0140(15) -0.0034(19) 0.0001(18)
C9 0.0216(18) 0.0366(17) 0.0257(19) -0.0058(14) 0.0003(17) -0.0050(15)
C10 0.0243(18) 0.0337(16) 0.0153(16) -0.0033(13) -0.0016(18) -0.0010(16)
C11 0.0191(17) 0.0300(15) 0.0210(19) -0.0035(13) -0.0009(18) -0.0052(16)
C12 0.0170(13) 0.0350(16) 0.0193(14) -0.003(2) -0.0018(12) -0.0036(17)
C13 0.0230(18) 0.0221(17) 0.0134(18) -0.0013(14) -0.0010(15) -0.0032(14)
C14 0.0225(18) 0.0237(15) 0.0182(18) -0.0001(13) 0.0024(15) -0.0003(13)
C15 0.0247(18) 0.0252(17) 0.044(2) -0.0026(16) -0.0072(17) -0.0001(14)
C16 0.0218(17) 0.0270(16) 0.0216(19) -0.0014(14) 0.0004(15) -0.0002(14)
C17 0.0330(19) 0.0239(15) 0.0202(17) -0.0007(12) 0.0030(18) -0.0024(16)
C18 0.051(2) 0.0254(16) 0.037(2) 0.0042(16) 0.000(2) -0.0032(16)
C19 0.034(2) 0.0248(17) 0.030(2) -0.0012(15) -0.0010(18) 0.0085(15)
C20 0.024(2) 0.0368(17) 0.019(2) -0.0055(14) -0.001(2) 0.0059(19)
C21 0.028(2) 0.043(2) 0.041(2) -0.0103(18) -0.0079(19) 0.0051(17)
C22 0.0223(18) 0.0279(17) 0.0135(18) 0.0008(14) 0.0016(15) -0.0020(14)
C23 0.0187(18) 0.0342(16) 0.018(2) 0.0066(14) 0.002(2) 0.0043(17)
C24 0.028(2) 0.050(2) 0.038(3) 0.0084(18) -0.0049(19) -0.0016(17)
C25 0.032(2) 0.0332(17) 0.0198(19) 0.0108(14) 0.0058(16) 0.0100(15)
C26 0.0326(19) 0.0235(16) 0.0191(18) -0.0014(14) 0.0076(16) -0.0022(14)
C27 0.042(2) 0.0303(16) 0.045(2) -0.0084(16) 0.006(2) 0.0032(16)
C28 0.0204(17) 0.0271(16) 0.0216(19) -0.0013(14) 0.0022(15) -0.0019(13)
C29 0.0233(17) 0.0233(15) 0.0152(17) -0.0019(13) 0.0011(15) 0.0014(13)
C30 0.0271(19) 0.0279(17) 0.043(2) -0.0047(16) -0.0014(18) 0.0000(14)
C31 0.0211(18) 0.0289(17) 0.0209(19) -0.0101(15) -0.0007(15) 0.0022(14)
C32 0.0157(16) 0.0289(18) 0.0209(19) -0.0046(15) 0.0034(15) -0.0005(14)
C33 0.0118(16) 0.0253(16) 0.028(2) 0.0003(15) 0.0018(14) 0.0027(13)
C34 0.040(2) 0.0296(18) 0.029(2) -0.0015(16) -0.0075(18) -0.0035(16)
C35 0.042(2) 0.0250(17) 0.056(3) 0.0003(18) -0.011(2) -0.0130(15)
C36 0.0178(17) 0.0316(18) 0.050(3) 0.0107(18) -0.0021(18) -0.0039(14)
C37 0.035(2) 0.044(2) 0.068(3) 0.023(2) 0.0005(18) -0.0101(18)
C38 0.038(2) 0.0366(19) 0.0244(19) 0.0034(16) -0.0009(17) 0.0043(16)
C39 0.0316(19) 0.0236(16) 0.030(2) 0.0005(15) -0.0068(17) -0.0017(14)
C40 0.0188(18) 0.0191(15) 0.025(2) 0.0002(14) 0.0005(15) -0.0036(13)
C41 0.0181(16) 0.0246(17) 0.0200(18) 0.0046(15) 0.0039(15) 0.0009(13)
C42 0.0181(16) 0.0213(14) 0.0174(18) -0.0033(13) 0.0035(14) -0.0015(12)
C43 0.0246(18) 0.0225(16) 0.0238(19) 0.0003(14) 0.0024(15) -0.0012(13)
C44 0.0321(19) 0.0311(17) 0.0204(17) -0.0025(14) 0.0007(16) -0.0038(15)
C45 0.0253(18) 0.0257(16) 0.028(2) -0.0045(15) 0.0020(17) -0.0008(14)
C46 0.048(2) 0.0316(18) 0.035(2) -0.0119(16) 0.003(2) -0.0050(17)
C48 0.0218(17) 0.0281(17) 0.0221(19) -0.0003(14) 0.0025(15) 0.0004(14)
C47 0.0283(19) 0.0199(15) 0.031(2) -0.0005(15) 0.0069(17) -0.0010(14)

loop_
_atom_type_symbol
_atom_type_description
_atom_type_scat_dispersion_real
_atom_type_scat_dispersion_imag
_atom_type_scat_source
C C 0.0033 0.0016 'International Tables Vol C Tables 4.2.6.8 and 6.1.1.4'
H H 0.0000 0.0000 'International Tables Vol C Tables 4.2.6.8 and 6.1.1.4'
N N 0.0061 0.0033 'International Tables Vol C Tables 4.2.6.8 and 6.1.1.4'
Pt Pt -1.7033 8.3905 'International Tables Vol C Tables 4.2.6.8 and 6.1.1.4'

loop_
_geom_angle_atom_site_label_1
_geom_angle_atom_site_label_2
_geom_angle_atom_site_label_3
_geom_angle
_geom_angle_site_symmetry_1
_geom_angle_site_symmetry_3
_geom_angle_publ_flag
C40 Pt1 C31 91.50(12) . . ?
C40 Pt1 N1 93.85(10) . . ?
C31 Pt1 N1 173.36(12) . . ?
C40 Pt1 N2 173.22(11) . . ?
C31 Pt1 N2 95.25(11) . . ?
N1 Pt1 N2 79.37(9) . . ?
C1 N1 C22 120.1(3) . . ?
C1 N1 Pt1 113.4(2) . . ?
C22 N1 Pt1 126.5(2) . . ?
C11 N2 C13 118.4(3) . . ?
C11 N2 Pt1 113.6(2) . . ?
C13 N2 Pt1 128.0(2) . . ?
N1 C1 C2 135.0(3) . . ?
N1 C1 C11 116.8(3) . . ?
C2 C1 C11 108.2(3) . . ?
C3 C2 C12 119.5(3) . . ?
C3 C2 C1 135.6(3) . . ?
C12 C2 C1 104.9(3) . . ?
C2 C3 C4 118.3(3) . . ?
C2 C3 H3A 120.9 . . ?
C4 C3 H3A 120.9 . . ?
C5 C4 C3 122.4(3) . . ?
C5 C4 H4A 118.8 . . ?
C3 C4 H4A 118.8 . . ?
C4 C5 C6 121.0(3) . . ?
C4 C5 H5A 119.5 . . ?
C6 C5 H5A 119.5 . . ?
C12 C6 C7 115.5(3) . . ?
C12 C6 C5 116.1(3) . . ?
C7 C6 C5 128.4(3) . . ?
C8 C7 C6 121.6(3) . . ?
C8 C7 H7A 119.2 . . ?
C6 C7 H7A 119.2 . . ?
C7 C8 C9 122.4(3) . . ?
C7 C8 H8A 118.8 . . ?
C9 C8 H8A 118.8 . . ?
C10 C9 C8 117.7(3) . . ?
C10 C9 H9A 121.1 . . ?
C8 C9 H9A 121.1 . . ?
C9 C10 C12 119.4(3) . . ?
C9 C10 C11 134.9(3) . . ?
C12 C10 C11 105.8(2) . . ?
N2 C11 C10 136.1(3) . . ?
N2 C11 C1 116.7(3) . . ?
C10 C11 C1 107.2(3) . . ?
C6 C12 C10 123.4(3) . . ?
C6 C12 C2 122.7(3) . . ?
C10 C12 C2 113.9(2) . . ?
C14 C13 C20 123.4(3) . . ?
C14 C13 N2 118.3(3) . . ?
C20 C13 N2 118.3(3) . . ?
C13 C14 C16 117.1(3) . . ?
C13 C14 C15 122.1(3) . . ?
C16 C14 C15 120.9(3) . . ?
C14 C15 H15A 109.5 . . ?
C14 C15 H15B 109.5 . . ?
H15A C15 H15B 109.5 . . ?
C14 C15 H15C 109.5 . . ?
H15A C15 H15C 109.5 . . ?
H15B C15 H15C 109.5 . . ?
C17 C16 C14 122.1(3) . . ?
C17 C16 H16A 118.9 . . ?
C14 C16 H16A 118.9 . . ?
C16 C17 C19 118.5(3) . . ?
C16 C17 C18 120.9(3) . . ?
C19 C17 C18 120.6(3) . . ?
C17 C18 H18A 109.5 . . ?
C17 C18 H18B 109.5 . . ?
H18A C18 H18B 109.5 . . ?
C17 C18 H18C 109.5 . . ?
H18A C18 H18C 109.5 . . ?
H18B C18 H18C 109.5 . . ?
C17 C19 C20 122.5(3) . . ?
C17 C19 H19A 118.7 . . ?
C20 C19 H19A 118.7 . . ?
C19 C20 C13 116.4(4) . . ?
C19 C20 C21 122.1(3) . . ?
C13 C20 C21 121.6(3) . . ?
C20 C21 H21A 109.5 . . ?
C20 C21 H21B 109.5 . . ?
H21A C21 H21B 109.5 . . ?
C20 C21 H21C 109.5 . . ?
H21A C21 H21C 109.5 . . ?
H21B C21 H21C 109.5 . . ?
C23 C22 C29 122.6(3) . . ?
C23 C22 N1 118.9(3) . . ?
C29 C22 N1 118.4(3) . . ?
C22 C23 C25 117.4(3) . . ?
C22 C23 C24 120.8(3) . . ?
C25 C23 C24 121.8(3) . . ?
C23 C24 H24A 109.5 . . ?
C23 C24 H24B 109.5 . . ?
H24A C24 H24B 109.5 . . ?
C23 C24 H24C 109.5 . . ?
H24A C24 H24C 109.5 . . ?
H24B C24 H24C 109.5 . . ?
C26 C25 C23 121.9(3) . . ?
C26 C25 H25A 119.1 . . ?
C23 C25 H25A 119.1 . . ?
C28 C26 C25 118.8(3) . . ?
C28 C26 C27 120.6(3) . . ?
C25 C26 C27 120.6(3) . . ?
C26 C27 H27A 109.5 . . ?
C26 C27 H27B 109.5 . . ?
H27A C27 H27B 109.5 . . ?
C26 C27 H27C 109.5 . . ?
H27A C27 H27C 109.5 . . ?
H27B C27 H27C 109.5 . . ?
C26 C28 C29 121.6(3) . . ?
C26 C28 H28A 119.2 . . ?
C29 C28 H28A 119.2 . . ?
C22 C29 C28 117.5(3) . . ?
C22 C29 C30 121.6(3) . . ?
C28 C29 C30 120.9(3) . . ?
C29 C30 H30A 109.5 . . ?
C29 C30 H30B 109.5 . . ?
H30A C30 H30B 109.5 . . ?
C29 C30 H30C 109.5 . . ?
H30A C30 H30C 109.5 . . ?
H30B C30 H30C 109.5 . . ?
C32 C31 Pt1 173.6(3) . . ?
C31 C32 C33 177.1(4) . . ?
C34 C33 C39 117.6(3) . . ?
C34 C33 C32 121.3(3) . . ?
C39 C33 C32 121.1(3) . . ?
C35 C34 C33 120.7(3) . . ?
C35 C34 H34A 119.6 . . ?
C33 C34 H34A 119.6 . . ?
C36 C35 C34 121.8(3) . . ?
C36 C35 H35A 119.1 . . ?
C34 C35 H35A 119.1 . . ?
C35 C36 C38 117.6(3) . . ?
C35 C36 C37 121.5(3) . . ?
C38 C36 C37 120.9(3) . . ?
C36 C37 H37A 109.5 . . ?
C36 C37 H37B 109.5 . . ?
H37A C37 H37B 109.5 . . ?
C36 C37 H37C 109.5 . . ?
H37A C37 H37C 109.5 . . ?
H37B C37 H37C 109.5 . . ?
C36 C38 C39 120.8(3) . . ?
C36 C38 H38A 119.6 . . ?
C39 C38 H38A 119.6 . . ?
C33 C39 C38 121.2(3) . . ?
C33 C39 H39A 119.4 . . ?
C38 C39 H39A 119.4 . . ?
C41 C40 Pt1 173.1(3) . . ?
C40 C41 C42 178.5(3) . . ?
C43 C42 C48 117.8(3) . . ?
C43 C42 C41 121.8(3) . . ?
C48 C42 C41 120.4(3) . . ?
C44 C43 C42 121.2(3) . . ?
C44 C43 H43A 119.4 . . ?
C42 C43 H43A 119.4 . . ?
C43 C44 C45 121.3(3) . . ?
C43 C44 H44A 119.3 . . ?
C45 C44 H44A 119.3 . . ?
C47 C45 C44 116.8(3) . . ?
C47 C45 C46 122.1(3) . . ?
C44 C45 C46 121.0(3) . . ?
C45 C46 H46A 109.5 . . ?
C45 C46 H46B 109.5 . . ?
H46A C46 H46B 109.5 . . ?
C45 C46 H46C 109.5 . . ?
H46A C46 H46C 109.5 . . ?
H46B C46 H46C 109.5 . . ?
C47 C48 C42 120.2(3) . . ?
C47 C48 H48A 119.9 . . ?
C42 C48 H48A 119.9 . . ?
C48 C47 C45 122.7(3) . . ?
C48 C47 H47A 118.7 . . ?
C45 C47 H47A 118.7 . . ?

loop_
_geom_bond_atom_site_label_1
_geom_bond_atom_site_label_2
_geom_bond_distance
_geom_bond_site_symmetry_2
_geom_bond_publ_flag
Pt1 C40 1.944(3) . ?
Pt1 C31 1.959(3) . ?
Pt1 N1 2.071(3) . ?
Pt1 N2 2.073(3) . ?
N1 C1 1.295(4) . ?
N1 C22 1.456(4) . ?
N2 C11 1.292(4) . ?
N2 C13 1.463(4) . ?
C1 C2 1.466(5) . ?
C1 C11 1.482(4) . ?
C2 C3 1.376(4) . ?
C2 C12 1.423(4) . ?
C3 C4 1.410(4) . ?
C3 H3A 0.9500 . ?
C4 C5 1.376(4) . ?
C4 H4A 0.9500 . ?
C5 C6 1.416(5) . ?
C5 H5A 0.9500 . ?
C6 C12 1.405(3) . ?
C6 C7 1.409(4) . ?
C7 C8 1.372(5) . ?
C7 H7A 0.9500 . ?
C8 C9 1.406(4) . ?
C8 H8A 0.9500 . ?
C9 C10 1.388(4) . ?
C9 H9A 0.9500 . ?
C10 C12 1.410(4) . ?
C10 C11 1.467(4) . ?
C13 C14 1.378(4) . ?
C13 C20 1.397(4) . ?
C14 C16 1.401(4) . ?
C14 C15 1.506(4) . ?
C15 H15A 0.9800 . ?
C15 H15B 0.9800 . ?
C15 H15C 0.9800 . ?
C16 C17 1.372(4) . ?
C16 H16A 0.9500 . ?
C17 C19 1.384(5) . ?
C17 C18 1.519(4) . ?
C18 H18A 0.9800 . ?
C18 H18B 0.9800 . ?
C18 H18C 0.9800 . ?
C19 C20 1.393(4) . ?
C19 H19A 0.9500 . ?
C20 C21 1.505(5) . ?
C21 H21A 0.9800 . ?
C21 H21B 0.9800 . ?
C21 H21C 0.9800 . ?
C22 C23 1.385(4) . ?
C22 C29 1.389(4) . ?
C23 C25 1.388(4) . ?
C23 C24 1.518(5) . ?
C24 H24A 0.9800 . ?
C24 H24B 0.9800 . ?
C24 H24C 0.9800 . ?
C25 C26 1.382(4) . ?
C25 H25A 0.9500 . ?
C26 C28 1.379(4) . ?
C26 C27 1.511(4) . ?
C27 H27A 0.9800 . ?
C27 H27B 0.9800 . ?
C27 H27C 0.9800 . ?
C28 C29 1.392(4) . ?
C28 H28A 0.9500 . ?
C29 C30 1.503(4) . ?
C30 H30A 0.9800 . ?
C30 H30B 0.9800 . ?
C30 H30C 0.9800 . ?
C31 C32 1.200(4) . ?
C32 C33 1.446(4) . ?
C33 C34 1.388(4) . ?
C33 C39 1.390(4) . ?
C34 C35 1.382(5) . ?
C34 H34A 0.9500 . ?
C35 C36 1.381(5) . ?
C35 H35A 0.9500 . ?
C36 C38 1.386(4) . ?
C36 C37 1.519(4) . ?
C37 H37A 0.9800 . ?
C37 H37B 0.9800 . ?
C37 H37C 0.9800 . ?
C38 C39 1.390(4) . ?
C38 H38A 0.9500 . ?
C39 H39A 0.9500 . ?
C40 C41 1.202(4) . ?
C41 C42 1.441(4) . ?
C42 C43 1.392(4) . ?
C42 C48 1.406(4) . ?
C43 C44 1.388(4) . ?
C43 H43A 0.9500 . ?
C44 C45 1.402(4) . ?
C44 H44A 0.9500 . ?
C45 C47 1.387(4) . ?
C45 C46 1.507(4) . ?
C46 H46A 0.9800 . ?
C46 H46B 0.9800 . ?
C46 H46C 0.9800 . ?
C48 C47 1.381(4) . ?
C48 H48A 0.9500 . ?
C47 H47A 0.9500 . ?

loop_
_geom_torsion_atom_site_label_1
_geom_torsion_atom_site_label_2
_geom_torsion_atom_site_label_3
_geom_torsion_atom_site_label_4
_geom_torsion
_geom_torsion_site_symmetry_1
_geom_torsion_site_symmetry_2
_geom_torsion_site_symmetry_3
_geom_torsion_site_symmetry_4
_geom_torsion_publ_flag
C40 Pt1 N1 C1 -175.9(2) . . . . ?
C31 Pt1 N1 C1 -32.3(11) . . . . ?
N2 Pt1 N1 C1 3.8(2) . . . . ?
C40 Pt1 N1 C22 3.2(2) . . . . ?
C31 Pt1 N1 C22 146.9(10) . . . . ?
N2 Pt1 N1 C22 -177.0(3) . . . . ?
C40 Pt1 N2 C11 -1.1(11) . . . . ?
C31 Pt1 N2 C11 172.9(3) . . . . ?
N1 Pt1 N2 C11 -3.2(2) . . . . ?
C40 Pt1 N2 C13 176.4(9) . . . . ?
C31 Pt1 N2 C13 -9.6(3) . . . . ?
N1 Pt1 N2 C13 174.4(3) . . . . ?
C22 N1 C1 C2 -1.8(6) . . . . ?
Pt1 N1 C1 C2 177.4(3) . . . . ?
C22 N1 C1 C11 176.9(3) . . . . ?
Pt1 N1 C1 C11 -3.9(4) . . . . ?
N1 C1 C2 C3 -2.2(7) . . . . ?
C11 C1 C2 C3 179.0(4) . . . . ?
N1 C1 C2 C12 177.7(4) . . . . ?
C11 C1 C2 C12 -1.1(3) . . . . ?
C12 C2 C3 C4 -1.0(5) . . . . ?
C1 C2 C3 C4 179.0(4) . . . . ?
C2 C3 C4 C5 -0.1(5) . . . . ?
C3 C4 C5 C6 1.3(5) . . . . ?
C4 C5 C6 C12 -1.2(5) . . . . ?
C4 C5 C6 C7 178.8(3) . . . . ?
C12 C6 C7 C8 1.9(5) . . . . ?
C5 C6 C7 C8 -178.2(3) . . . . ?
C6 C7 C8 C9 -2.2(5) . . . . ?
C7 C8 C9 C10 1.2(5) . . . . ?
C8 C9 C10 C12 0.1(5) . . . . ?
C8 C9 C10 C11 -179.2(4) . . . . ?
C13 N2 C11 C10 4.4(6) . . . . ?
Pt1 N2 C11 C10 -177.8(4) . . . . ?
C13 N2 C11 C1 -175.7(3) . . . . ?
Pt1 N2 C11 C1 2.1(4) . . . . ?
C9 C10 C11 N2 0.0(8) . . . . ?
C12 C10 C11 N2 -179.3(4) . . . . ?
C9 C10 C11 C1 -179.9(4) . . . . ?
C12 C10 C11 C1 0.8(4) . . . . ?
N1 C1 C11 N2 1.2(4) . . . . ?
C2 C1 C11 N2 -179.7(3) . . . . ?
N1 C1 C11 C10 -178.8(3) . . . . ?
C2 C1 C11 C10 0.2(3) . . . . ?
C7 C6 C12 C10 -0.6(4) . . . . ?
C5 C6 C12 C10 179.4(3) . . . . ?
C7 C6 C12 C2 -179.9(3) . . . . ?
C5 C6 C12 C2 0.1(4) . . . . ?
C9 C10 C12 C6 -0.4(5) . . . . ?
C11 C10 C12 C6 179.1(3) . . . . ?
C9 C10 C12 C2 179.0(3) . . . . ?
C11 C10 C12 C2 -1.5(4) . . . . ?
C3 C2 C12 C6 1.0(5) . . . . ?
C1 C2 C12 C6 -179.0(3) . . . . ?
C3 C2 C12 C10 -178.4(3) . . . . ?
C1 C2 C12 C10 1.6(4) . . . . ?
C11 N2 C13 C14 82.3(4) . . . . ?
Pt1 N2 C13 C14 -95.1(3) . . . . ?
C11 N2 C13 C20 -99.1(4) . . . . ?
Pt1 N2 C13 C20 83.4(4) . . . . ?
C20 C13 C14 C16 0.4(5) . . . . ?
N2 C13 C14 C16 178.9(3) . . . . ?
C20 C13 C14 C15 -179.3(3) . . . . ?
N2 C13 C14 C15 -0.8(5) . . . . ?
C13 C14 C16 C17 0.8(5) . . . . ?
C15 C14 C16 C17 -179.5(3) . . . . ?
C14 C16 C17 C19 -1.2(5) . . . . ?
C14 C16 C17 C18 179.3(3) . . . . ?
C16 C17 C19 C20 0.4(5) . . . . ?
C18 C17 C19 C20 179.9(3) . . . . ?
C17 C19 C20 C13 0.7(5) . . . . ?
C17 C19 C20 C21 -178.3(3) . . . . ?
C14 C13 C20 C19 -1.1(5) . . . . ?
N2 C13 C20 C19 -179.6(3) . . . . ?
C14 C13 C20 C21 177.9(3) . . . . ?
N2 C13 C20 C21 -0.6(5) . . . . ?
C1 N1 C22 C23 -87.0(4) . . . . ?
Pt1 N1 C22 C23 93.9(3) . . . . ?
C1 N1 C22 C29 95.7(4) . . . . ?
Pt1 N1 C22 C29 -83.4(3) . . . . ?
C29 C22 C23 C25 1.8(5) . . . . ?
N1 C22 C23 C25 -175.4(3) . . . . ?
C29 C22 C23 C24 -177.1(3) . . . . ?
N1 C22 C23 C24 5.7(5) . . . . ?
C22 C23 C25 C26 1.1(5) . . . . ?
C24 C23 C25 C26 -180.0(3) . . . . ?
C23 C25 C26 C28 -3.5(5) . . . . ?
C23 C25 C26 C27 176.2(3) . . . . ?
C25 C26 C28 C29 3.2(5) . . . . ?
C27 C26 C28 C29 -176.5(3) . . . . ?
C23 C22 C29 C28 -2.1(5) . . . . ?
N1 C22 C29 C28 175.1(3) . . . . ?
C23 C22 C29 C30 178.8(3) . . . . ?
N1 C22 C29 C30 -4.0(5) . . . . ?
C26 C28 C29 C22 -0.4(5) . . . . ?
C26 C28 C29 C30 178.7(3) . . . . ?
C40 Pt1 C31 C32 126(3) . . . . ?
N1 Pt1 C31 C32 -18(3) . . . . ?
N2 Pt1 C31 C32 -53(3) . . . . ?
Pt1 C31 C32 C33 21(9) . . . . ?
C31 C32 C33 C34 41(7) . . . . ?
C31 C32 C33 C39 -139(7) . . . . ?
C39 C33 C34 C35 -2.3(5) . . . . ?
C32 C33 C34 C35 177.9(3) . . . . ?
C33 C34 C35 C36 -0.6(6) . . . . ?
C34 C35 C36 C38 3.3(5) . . . . ?
C34 C35 C36 C37 -177.6(3) . . . . ?
C35 C36 C38 C39 -3.2(5) . . . . ?
C37 C36 C38 C39 177.7(3) . . . . ?
C34 C33 C39 C38 2.3(5) . . . . ?
C32 C33 C39 C38 -177.9(3) . . . . ?
C36 C38 C39 C33 0.4(5) . . . . ?
C31 Pt1 C40 C41 -155(2) . . . . ?
N1 Pt1 C40 C41 21(2) . . . . ?
N2 Pt1 C40 C41 19(3) . . . . ?
Pt1 C40 C41 C42 -37(15) . . . . ?
C40 C41 C42 C43 171(13) . . . . ?
C40 C41 C42 C48 -9(13) . . . . ?
C48 C42 C43 C44 0.7(5) . . . . ?
C41 C42 C43 C44 -178.8(3) . . . . ?
C42 C43 C44 C45 0.2(5) . . . . ?
C43 C44 C45 C47 -1.2(5) . . . . ?
C43 C44 C45 C46 177.3(3) . . . . ?
C43 C42 C48 C47 -0.6(5) . . . . ?
C41 C42 C48 C47 178.9(3) . . . . ?
C42 C48 C47 C45 -0.4(5) . . . . ?
C44 C45 C47 C48 1.2(5) . . . . ?
C46 C45 C47 C48 -177.2(3) . . . . ?
